data_2203652
loop_
_publ_author_name
Vasu
'K. A. Nirmala'
'Deepak Chopra'
'S. Mohan'
J.Saravanan

_publ_section_title
;
 Methyl 2-amino-4,5,6,7-tetrahydro-1-benzothiophene-3-carboxylate
;
_journal_issue 5
_journal_name_full 'Acta Crystallographica Section E'
_journal_page_first o758
_journal_page_last o759
_journal_paper_doi 10.1107/S1600536804008219
_journal_volume 60
_journal_year 2004
_chemical_formula_iupac 'C10 H13 N O2 S'
_chemical_formula_moiety 'C10 H13 N O2 S'
_chemical_formula_sum 'C10 H13 N O2 S'
_chemical_formula_weight 211.28
_chemical_name_systematic
;
Methyl 2-amino-4,5,6,7-tetrahydro-1-benzothiophene-3-carboxylate
;
_space_group_IT_number 15
_symmetry_cell_setting monoclinic
_symmetry_space_group_name_Hall '-C 2yc'
_symmetry_space_group_name_H-M 'C 1 2/c 1'
_atom_sites_solution_hydrogens geom
_atom_sites_solution_primary direct
_atom_sites_solution_secondary difmap
_cell_angle_alpha 90
_cell_angle_beta 121.018(3)
_cell_angle_gamma 90
_cell_formula_units_Z 8
_cell_length_a 16.915(3)
_cell_length_b 14.003(3)
_cell_length_c 10.142(2)
_cell_measurement_reflns_used 450
_cell_measurement_temperature 293(2)
_cell_measurement_theta_max 25.6
_cell_measurement_theta_min 1.6
_cell_volume 2058.7(7)
_computing_cell_refinement SMART
_computing_data_collection 'SMART (Bruker, 1998)'
_computing_data_reduction 'SAINT (Bruker, 1998)'
_computing_molecular_graphics 'ORTEP-3 for Windows (Farrugia, 1997) and CAMERON (Watkin et al., 1993)'
_computing_publication_material 'PLATON (Spek, 2003)'
_computing_structure_refinement 'SHELXL97 (Sheldrick, 1997)'
_computing_structure_solution 'SIR92 (Altomare et al., 1993)'
_diffrn_ambient_temperature 293(2)
_diffrn_measured_fraction_theta_full 0.999
_diffrn_measured_fraction_theta_max 0.929
_diffrn_measurement_device_type 'Bruker SMART CCD area-detector'
_diffrn_measurement_method '\f and \w'
_diffrn_radiation_monochromator graphite
_diffrn_radiation_source 'fine-focus sealed tube'
_diffrn_radiation_type MoK\a
_diffrn_radiation_wavelength 0.71073
_diffrn_reflns_av_R_equivalents 0.0535
_diffrn_reflns_av_sigmaI/netI 0.0481
_diffrn_reflns_limit_h_max 21
_diffrn_reflns_limit_h_min -21
_diffrn_reflns_limit_k_max 17
_diffrn_reflns_limit_k_min -18
_diffrn_reflns_limit_l_max 12
_diffrn_reflns_limit_l_min -12
_diffrn_reflns_number 8343
_diffrn_reflns_reduction_process
;
 ?
;
_diffrn_reflns_theta_full 25.00
_diffrn_reflns_theta_max 27.75
_diffrn_reflns_theta_min 2.02
_exptl_absorpt_coefficient_mu 0.287
_exptl_absorpt_correction_T_max 0.9796
_exptl_absorpt_correction_T_min 0.9175
_exptl_absorpt_correction_type multi-scan
_exptl_absorpt_process_details '(SADABS; Sheldrick, 1997)'
_exptl_crystal_colour yellow
_exptl_crystal_density_diffrn 1.363
_exptl_crystal_density_method 'Not Measured'
_exptl_crystal_description needle
_exptl_crystal_F_000 896
_exptl_crystal_size_max 0.17
_exptl_crystal_size_mid 0.16
_exptl_crystal_size_min 0.07
_refine_diff_density_max 0.541
_refine_diff_density_min -0.198
_refine_ls_extinction_method none
_refine_ls_goodness_of_fit_ref 1.176
_refine_ls_hydrogen_treatment mixed
_refine_ls_matrix_type full
_refine_ls_number_parameters 136
_refine_ls_number_reflns 1808
_refine_ls_number_restraints 0
_refine_ls_restrained_S_all 1.176
_refine_ls_R_factor_all 0.1047
_refine_ls_R_factor_gt 0.0777
_refine_ls_shift/su_max 0.000
_refine_ls_shift/su_mean 0.000
_refine_ls_structure_factor_coef Fsqd
_refine_ls_weighting_details 'calc w = 1/[\s^2^(Fo^2^)+(0.0929P)^2^+1.4124P] where P = (Fo^2^+2Fc^2^)/3'
_refine_ls_weighting_scheme calc
_refine_ls_wR_factor_gt 0.1781
_refine_ls_wR_factor_ref 0.1897
_reflns_number_gt 1337
_reflns_number_total 1808
_reflns_threshold_expression I>2\s(I)
_cod_data_source_file ob6362.cif
_cod_data_source_block I
_cod_depositor_comments
;
The following automatic conversions were performed:
'_symmetry_cell_setting' value 'Monoclinic' changed to 'monoclinic'
according to '/home/saulius/struct/CIF-dictionaries/cif_core.dic'
dictionary named 'cif_core.dic' version 2.4.1 from 2010-06-29.

Automatic conversion script
Id: cif_fix_enum 1527 2010-12-29 10:47:43Z saulius 

The following automatic conversions were performed:

'_symmetry_cell_setting' value 'Monoclinic' changed to 'monoclinic'
according to /home/saulius/struct/CIF-dictionaries/cif_core.dic
dictionary named 'cif_core.dic' version 2.4.1 from 2010-06-29.

Automatic conversion script
Id: cif_fix_values 1715 2011-07-08 13:25:40Z adriana 
;
_cod_original_cell_volume 2058.9(7)
_cod_original_sg_symbol_H-M 'C 2/c'
_cod_database_code 2203652
_cod_database_fobs_code 2203652

loop_
_symmetry_equiv_pos_as_xyz
x,y,z
-x,y,1/2-z
-x,-y,-z
x,-y,1/2+z
1/2+x,1/2+y,z
1/2-x,1/2+y,1/2-z
1/2-x,1/2-y,-z
1/2+x,1/2-y,1/2+z

loop_
_atom_site_label
_atom_site_fract_x
_atom_site_fract_y
_atom_site_fract_z
_atom_site_U_iso_or_equiv
_atom_site_adp_type
_atom_site_calc_flag
_atom_site_refinement_flags
_atom_site_occupancy
_atom_site_type_symbol
S1 0.12241(11) 0.14418(10) 0.73340(15) 0.0531(5) Uani d . 1 S
O1 0.1125(3) 0.0950(2) 0.2818(4) 0.0521(10) Uani d . 1 O
O2 0.1195(3) 0.2537(2) 0.2733(4) 0.0519(10) Uani d . 1 O
N1 0.1123(4) 0.0153(3) 0.5311(6) 0.0569(13) Uani d . 1 N
C1 0.1184(3) 0.1116(3) 0.5663(5) 0.0392(11) Uani d . 1 C
C2 0.1211(3) 0.1864(3) 0.4848(5) 0.0378(10) Uani d . 1 C
C3 0.1274(3) 0.2763(3) 0.5620(5) 0.0364(10) Uani d . 1 C
C4 0.1283(4) 0.2652(4) 0.6944(6) 0.0467(12) Uani d . 1 C
C5 0.1309(5) 0.3431(4) 0.7986(6) 0.0599(15) Uani d . 1 C
C6 0.1030(5) 0.4371(4) 0.7076(8) 0.077(2) Uani d . 1 C
C7 0.1517(5) 0.4506(4) 0.6225(7) 0.0632(16) Uani d . 1 C
C8 0.1302(4) 0.3738(3) 0.5040(6) 0.0475(12) Uani d . 1 C
C9 0.1173(3) 0.1719(3) 0.3400(5) 0.0363(10) Uani d . 1 C
C10 0.1191(4) 0.2470(4) 0.1333(5) 0.0519(14) Uani d . 1 C
H1N 0.107(4) -0.025(4) 0.587(6) 0.052(15) Uiso d . 1 H
H2N 0.107(5) -0.002(5) 0.438(8) 0.09(2) Uiso d . 1 H
H5A 0.1925 0.3486 0.8881 0.072 Uiso calc R 1 H
H5B 0.0885 0.3285 0.8334 0.072 Uiso calc R 1 H
H6A 0.0370 0.4370 0.6353 0.092 Uiso calc R 1 H
H6B 0.1172 0.4901 0.7779 0.092 Uiso calc R 1 H
H7A 0.2177 0.4512 0.6954 0.076 Uiso calc R 1 H
H7B 0.1348 0.5122 0.5716 0.076 Uiso calc R 1 H
H8A 0.0710 0.3874 0.4126 0.057 Uiso calc R 1 H
H8B 0.1767 0.3749 0.4751 0.057 Uiso calc R 1 H
H10A 0.1714 0.2104 0.1497 0.078 Uiso calc R 1 H
H10B 0.1223 0.3099 0.0987 0.078 Uiso calc R 1 H
H10C 0.0634 0.2163 0.0569 0.078 Uiso calc R 1 H

loop_
_atom_site_aniso_label
_atom_site_aniso_U_11
_atom_site_aniso_U_22
_atom_site_aniso_U_33
_atom_site_aniso_U_12
_atom_site_aniso_U_13
_atom_site_aniso_U_23
S1 0.0810(10) 0.0497(8) 0.0390(7) 0.0044(7) 0.0383(7) 0.0084(6)
O1 0.086(3) 0.0352(19) 0.050(2) 0.0019(17) 0.046(2) -0.0040(15)
O2 0.086(3) 0.0401(19) 0.0428(19) -0.0004(18) 0.043(2) 0.0035(15)
N1 0.099(4) 0.032(2) 0.051(3) 0.001(2) 0.046(3) 0.008(2)
C1 0.045(3) 0.047(3) 0.030(2) 0.010(2) 0.022(2) 0.0087(19)
C2 0.046(3) 0.031(2) 0.040(2) 0.0020(19) 0.025(2) 0.0000(18)
C3 0.043(3) 0.031(2) 0.037(2) 0.0034(18) 0.022(2) 0.0007(18)
C4 0.054(3) 0.045(3) 0.040(3) 0.005(2) 0.024(2) 0.000(2)
C5 0.080(4) 0.067(4) 0.042(3) 0.004(3) 0.038(3) -0.005(3)
C6 0.117(6) 0.050(4) 0.079(4) 0.009(3) 0.061(4) -0.021(3)
C7 0.094(5) 0.037(3) 0.058(3) -0.004(3) 0.039(3) -0.008(2)
C8 0.059(3) 0.043(3) 0.047(3) 0.001(2) 0.032(3) -0.002(2)
C9 0.045(3) 0.036(2) 0.033(2) 0.003(2) 0.024(2) 0.0005(18)
C10 0.074(4) 0.055(3) 0.044(3) 0.001(3) 0.042(3) 0.006(2)

loop_
_atom_type_symbol
_atom_type_description
_atom_type_scat_dispersion_real
_atom_type_scat_dispersion_imag
_atom_type_scat_source
S S 0.1246 0.1234 'International Tables Vol C Tables 4.2.6.8 and 6.1.1.4'
O O 0.0106 0.0060 'International Tables Vol C Tables 4.2.6.8 and 6.1.1.4'
N N 0.0061 0.0033 'International Tables Vol C Tables 4.2.6.8 and 6.1.1.4'
H H 0.0000 0.0000 'International Tables Vol C Tables 4.2.6.8 and 6.1.1.4'
C C 0.0033 0.0016 'International Tables Vol C Tables 4.2.6.8 and 6.1.1.4'

loop_
_geom_angle_atom_site_label_1
_geom_angle_atom_site_label_2
_geom_angle_atom_site_label_3
_geom_angle
C1 S1 C4 90.7(2)
C9 O2 C10 117.5(4)
C1 N1 H1N 120(4)
C1 N1 H2N 118(4)
H1N N1 H2N 121(6)
C1 C2 C9 120.9(4)
C1 C2 C3 111.0(4)
C9 C2 C3 128.2(4)
C4 C3 C2 113.4(4)
C4 C3 C8 120.8(4)
C2 C3 C8 125.8(4)
C2 C1 N1 128.3(4)
C2 C1 S1 113.6(4)
N1 C1 S1 118.1(3)
C3 C4 C5 126.9(5)
C3 C4 S1 111.4(4)
C5 C4 S1 121.7(4)
C3 C8 C7 112.3(4)
C3 C8 H8A 109.1
C7 C8 H8A 109.1
C3 C8 H8B 109.1
C7 C8 H8B 109.1
H8A C8 H8B 107.9
O1 C9 O2 121.7(4)
O1 C9 C2 125.1(4)
O2 C9 C2 113.1(4)
O2 C10 H10A 109.5
O2 C10 H10B 109.5
H10A C10 H10B 109.5
O2 C10 H10C 109.5
H10A C10 H10C 109.5
H10B C10 H10C 109.5
C4 C5 C6 108.1(4)
C4 C5 H5A 110.1
C6 C5 H5A 110.1
C4 C5 H5B 110.1
C6 C5 H5B 110.1
H5A C5 H5B 108.4
C6 C7 C8 113.3(5)
C6 C7 H7A 108.9
C8 C7 H7A 108.9
C6 C7 H7B 108.9
C8 C7 H7B 108.9
H7A C7 H7B 107.7
C7 C6 C5 111.6(5)
C7 C6 H6A 109.3
C5 C6 H6A 109.3
C7 C6 H6B 109.3
C5 C6 H6B 109.3
H6A C6 H6B 108.0

loop_
_geom_bond_atom_site_label_1
_geom_bond_atom_site_label_2
_geom_bond_distance
S1 C1 1.723(4)
S1 C4 1.755(5)
O2 C9 1.342(5)
O2 C10 1.420(5)
O1 C9 1.210(6)
N1 C1 1.385(7)
N1 H1N 0.84(6)
N1 H2N 0.94(6)
C2 C1 1.349(6)
C2 C9 1.451(6)
C2 C3 1.457(6)
C3 C4 1.343(6)
C3 C8 1.498(6)
C4 C5 1.504(7)
C8 C7 1.510(7)
C8 H8A 0.9700
C8 H8B 0.9700
C10 H10A 0.9600
C10 H10B 0.9600
C10 H10C 0.9600
C5 C6 1.536(8)
C5 H5A 0.9700
C5 H5B 0.9700
C7 C6 1.480(9)
C7 H7A 0.9700
C7 H7B 0.9700
C6 H6A 0.9700
C6 H6B 0.9700

loop_
_geom_hbond_atom_site_label_D
_geom_hbond_atom_site_label_H
_geom_hbond_atom_site_label_A
_geom_hbond_site_symmetry_A
_geom_hbond_distance_DH
_geom_hbond_distance_HA
_geom_hbond_distance_DA
_geom_hbond_angle_DHA
_geom_hbond_publ_flag
N1 H1N O1 4_555 0.84(5) 2.17(5) 2.972(5) 161(4) yes
N1 H2N O1 . 0.94(6) 2.14(6) 2.766(6) 123(4) yes

loop_
_cod_related_entry_id
_cod_related_entry_database
_cod_related_entry_code
1 ChemSpider 2037316
